data_4033174
loop_
_publ_author_name
'Dhiman, Ankit Kumar'
'Kumar, Rakesh'
'Kumar, Rakesh'
'Sharma, Upendra'

_publ_section_title
;
 Metal-Free Synthesis of 2-Substituted 3-(2-Hydroxyaryl)quinolines and
 4-(2-Hydroxyaryl)acridines via Benzyne Chemistry.
;
_journal_issue 23
_journal_name_full 'The Journal of organic chemistry'
_journal_page_first 12307
_journal_page_last 12317
_journal_paper_doi 10.1021/acs.joc.7b02149
_journal_volume 82
_journal_year 2017
_chemical_formula_moiety 'C19 H13 N O'
_chemical_formula_sum 'C19 H13 N O'
_chemical_formula_weight 271.30
_chemical_name_systematic
;
 ? 
;
_space_group_crystal_system monoclinic
_space_group_IT_number 14
_space_group_name_Hall '-P 2ybc'
_space_group_name_H-M_alt 'P 1 21/c 1'
_symmetry_space_group_name_Hall '-P 2ybc'
_symmetry_space_group_name_H-M 'P 1 21/c 1'
_atom_sites_solution_hydrogens geom
_atom_sites_solution_primary direct
_atom_sites_solution_secondary difmap
_audit_creation_date 2017-08-09
_audit_creation_method
;
Olex2 1.2-ac21
(compiled 2015.09.16 svn.r134, GUI svn.r4998)
;
_cell_angle_alpha 90.00
_cell_angle_beta 109.111(6)
_cell_angle_gamma 90.00
_cell_formula_units_Z 4
_cell_length_a 12.1335(7)
_cell_length_b 9.0731(4)
_cell_length_c 13.4839(7)
_cell_measurement_reflns_used 2087
_cell_measurement_temperature 293(2)
_cell_measurement_theta_max 66.8710
_cell_measurement_theta_min 3.8610
_cell_volume 1402.61(14)
_computing_cell_refinement 'CrysAlisPro 1.171.38.46 (Rigaku OD, 2015)'
_computing_data_collection 'CrysAlisPro 1.171.38.46 (Rigaku OD, 2015)'
_computing_data_reduction 'CrysAlisPro 1.171.38.46 (Rigaku OD, 2015)'
_computing_molecular_graphics 'Olex2 (Dolomanov et al., 2009)'
_computing_publication_material 'Olex2 (Dolomanov et al., 2009)'
_computing_structure_refinement 'ShelXL (Sheldrick, 2008)'
_computing_structure_solution 'ShelXS (Sheldrick, 2008)'
_diffrn_ambient_temperature 293(2)
_diffrn_detector 'CCD plate'
_diffrn_detector_area_resol_mean 15.9974
_diffrn_detector_type Eos
_diffrn_measured_fraction_theta_full 0.988
_diffrn_measured_fraction_theta_max 0.988
_diffrn_measurement_details
;
List of Runs (angles in degrees, time in seconds):

  # Type    Start    End  Width  t~exp~   \w     \q     \k     \f   Frames
--------------------------------------------------------------------------
  1  \w     -8.00  70.00   1.00    1.00    --   25.69  57.00 -30.00   78
  2  \w     73.00  99.00   1.00    1.00    --   25.69  57.00 -30.00   26
  3  \w    100.00 150.00   1.00    1.00    --   66.85 111.00 -60.00   50
  4  \w    111.00 150.00   1.00    1.00    --   66.85 111.00   0.00   39
  5  \w    113.00 146.00   1.00    2.50    --  108.00 104.00 -90.00   33
  6  \w    121.00 170.00   1.00    2.50    --  108.00 104.00-120.00   49
  7  \w    135.00 170.00   1.00    2.50    --  108.00  54.00-150.00   35
  8  \w    139.00 176.00   1.00    2.50    --  108.00  54.00-180.00   37
  9  \w    100.00 147.00   1.00    1.00    --   66.85 111.00-150.00   47
 10  \w     90.00 119.00   1.00    2.50    --  108.00  54.00-150.00   29
 11  \w     79.00 124.00   1.00    2.50    --  108.00  54.00-180.00   45
 12  \w     33.00 153.00   1.00    2.50    --  108.00 -43.00-180.00  120
 13  \w     50.00  79.00   1.00    1.00    --   25.69 -99.00 -60.00   29
 14  \w     12.00 113.00   1.00    1.00    --   66.85-111.00  30.00  101
 15  \w     34.00 149.00   1.00    2.50    --  108.00 -89.00  30.00  115
 16  \w     30.00 100.00   1.00    2.50    --  108.00-104.00 -60.00   70
 17  \w     22.00 135.00   1.00    1.00    --   66.85  45.00 -30.00  113
 18  \w    137.00 167.00   1.00    2.50    --  108.00 138.00 120.00   30
 19  \w     90.00 123.00   1.00    2.50    --  108.00 138.00 120.00   33
 20  \w    -13.00  34.00   1.00    1.00    --   25.69  57.00-120.00   47
;
_diffrn_measurement_device 'four-circle diffractometer'
_diffrn_measurement_device_type 'SuperNova, Dual, Cu at zero, Eos'
_diffrn_measurement_method '\w scans'
_diffrn_orient_matrix_type 'CrysAlisPro convention (1999,Acta A55,543-557)'
_diffrn_orient_matrix_UB_11 0.1321955000
_diffrn_orient_matrix_UB_12 0.0104001000
_diffrn_orient_matrix_UB_13 0.0197099000
_diffrn_orient_matrix_UB_21 0.0012811000
_diffrn_orient_matrix_UB_22 -0.1623138000
_diffrn_orient_matrix_UB_23 -0.0327603000
_diffrn_orient_matrix_UB_31 -0.0240207000
_diffrn_orient_matrix_UB_32 0.0482850000
_diffrn_orient_matrix_UB_33 -0.1148127000
_diffrn_radiation_monochromator mirror
_diffrn_radiation_probe x-ray
_diffrn_radiation_type CuK\a
_diffrn_radiation_wavelength 1.54184
_diffrn_reflns_av_R_equivalents 0.0324
_diffrn_reflns_av_unetI/netI 0.0393
_diffrn_reflns_limit_h_max 14
_diffrn_reflns_limit_h_min -12
_diffrn_reflns_limit_k_max 10
_diffrn_reflns_limit_k_min -9
_diffrn_reflns_limit_l_max 9
_diffrn_reflns_limit_l_min -15
_diffrn_reflns_number 4309
_diffrn_reflns_theta_full 66.88
_diffrn_reflns_theta_max 66.88
_diffrn_reflns_theta_min 3.86
_diffrn_source 'micro-focus sealed X-ray tube'
_diffrn_source_type 'SuperNova (Cu) X-ray Source'
_exptl_absorpt_coefficient_mu 0.626
_exptl_absorpt_correction_T_max 1.000
_exptl_absorpt_correction_T_min 0.759
_exptl_absorpt_correction_type gaussian
_exptl_absorpt_process_details
;
CrysAlisPro 1.171.38.46 (Rigaku Oxford Diffraction, 2015)
Numerical absorption correction based on gaussian integration over
            a multifaceted crystal model
Empirical absorption correction using spherical harmonics,
 implemented in SCALE3 ABSPACK scaling algorithm.
;
_exptl_crystal_density_diffrn 1.285
_exptl_crystal_density_method 'not measured'
_exptl_crystal_description monoclinic
_exptl_crystal_F_000 568
_exptl_crystal_size_max 0.312
_exptl_crystal_size_mid 0.229
_exptl_crystal_size_min 0.131
_refine_diff_density_max 0.162
_refine_diff_density_min -0.257
_refine_diff_density_rms 0.056
_refine_ls_extinction_method none
_refine_ls_goodness_of_fit_ref 1.053
_refine_ls_hydrogen_treatment constr
_refine_ls_matrix_type full
_refine_ls_number_parameters 191
_refine_ls_number_reflns 2453
_refine_ls_number_restraints 0
_refine_ls_restrained_S_all 1.053
_refine_ls_R_factor_all 0.0562
_refine_ls_R_factor_gt 0.0497
_refine_ls_shift/su_max 0.000
_refine_ls_shift/su_mean 0.000
_refine_ls_structure_factor_coef Fsqd
_refine_ls_weighting_details 'calc w=1/[\s^2^(Fo^2^)+(0.0907P)^2^+0.0664P] where P=(Fo^2^+2Fc^2^)/3'
_refine_ls_weighting_scheme calc
_refine_ls_wR_factor_gt 0.1334
_refine_ls_wR_factor_ref 0.1436
_reflns_number_gt 2105
_reflns_number_total 2453
_reflns_threshold_expression >2sigma(I)
_cod_data_source_file jo7b02149_si_002.cif
_cod_data_source_block drk_01_29_rt_cu
_cod_depositor_comments 'Adding full bibliography for 4033174.cif.'
_cod_original_cell_volume 1402.61(13)
_cod_database_code 4033174
_chemical_oxdiff_formula 'C76 H52 N4 O4'
_reflns_odcompleteness_completeness 98.28
_reflns_odcompleteness_iscentric 1
_reflns_odcompleteness_theta 66.97
_olex2_refinement_description
;
1. Fixed Uiso
 At 1.2 times of:
  All C(H) groups
 At 1.5 times of:
  All O(H) groups
2.a Aromatic/amide H refined with riding coordinates:
 C8(H8), C13(H13), C6(H6), C10(H10), C4(H4), C16(H16), C5(H5), C11(H11),
 C12(H12), C19(H19), C17(H17), C18(H18)
2.b Idealised tetrahedral OH refined as rotating group:
 O21(H21)
;
_olex2_date_sample_data_collection 2016-06-24
_olex2_submission_special_instructions 'No special instructions were received'
_oxdiff_exptl_absorpt_empirical_details
;
Empirical correction (ABSPACK) includes:
- Absorption correction using spherical harmonics
- Frame scaling
- Detector area scaling
;
_oxdiff_exptl_absorpt_empirical_full_max 1.264
_oxdiff_exptl_absorpt_empirical_full_min 0.804

loop_
_space_group_symop_id
_space_group_symop_operation_xyz
1 'x, y, z'
2 '-x, y+1/2, -z+1/2'
3 '-x, -y, -z'
4 'x, -y-1/2, z-1/2'

loop_
_atom_site_label
_atom_site_type_symbol
_atom_site_fract_x
_atom_site_fract_y
_atom_site_fract_z
_atom_site_U_iso_or_equiv
_atom_site_adp_type
_atom_site_occupancy
_atom_site_calc_flag
_atom_site_refinement_flags_posn
N1 N 0.41961(10) 0.25856(12) 0.91041(9) 0.0370(3) Uani 1 d .
C2 C 0.38422(12) 0.34528(14) 0.82486(11) 0.0355(3) Uani 1 d .
C3 C 0.27140(13) 0.32177(15) 0.74873(11) 0.0375(3) Uani 1 d .
O21 O 0.21345(10) 0.22800(15) 0.93712(8) 0.0537(3) Uani 1 d .
H21 H 0.2828 0.2429 0.9467 0.081 Uiso 1 calc GR
C9 C 0.60826(13) 0.38172(16) 0.96589(12) 0.0428(4) Uani 1 d .
C15 C 0.19311(12) 0.19673(15) 0.75362(11) 0.0377(3) Uani 1 d .
C14 C 0.52793(13) 0.27370(15) 0.97931(11) 0.0385(3) Uani 1 d .
C8 C 0.56896(14) 0.47443(17) 0.87981(13) 0.0467(4) Uani 1 d .
H8 H 0.6180 0.5479 0.8703 0.056 Uiso 1 calc R
C7 C 0.45785(14) 0.45982(16) 0.80745(12) 0.0418(4) Uani 1 d .
C13 C 0.56443(15) 0.17875(17) 1.06766(12) 0.0475(4) Uani 1 d .
H13 H 0.5130 0.1091 1.0780 0.057 Uiso 1 calc R
C6 C 0.41507(16) 0.55193(19) 0.71805(13) 0.0526(4) Uani 1 d .
H6 H 0.4616 0.6276 0.7073 0.063 Uiso 1 calc R
C10 C 0.72155(15) 0.38901(19) 1.04216(15) 0.0546(4) Uani 1 d .
H10 H 0.7745 0.4591 1.0351 0.065 Uiso 1 calc R
C4 C 0.23651(15) 0.41447(18) 0.66375(12) 0.0467(4) Uani 1 d .
H4 H 0.1633 0.4006 0.6140 0.056 Uiso 1 calc R
C16 C 0.13819(14) 0.11843(19) 0.66166(12) 0.0483(4) Uani 1 d .
H16 H 0.1567 0.1401 0.6015 0.058 Uiso 1 calc R
C20 C 0.16486(13) 0.15951(17) 0.84345(12) 0.0417(3) Uani 1 d .
C5 C 0.30760(17) 0.5306(2) 0.64866(13) 0.0558(4) Uani 1 d .
H5 H 0.2799 0.5922 0.5907 0.067 Uiso 1 calc R
C11 C 0.75318(16) 0.2955(2) 1.12457(15) 0.0600(5) Uani 1 d .
H11 H 0.8277 0.3012 1.1734 0.072 Uiso 1 calc R
C12 C 0.67382(17) 0.1890(2) 1.13706(14) 0.0564(4) Uani 1 d .
H12 H 0.6971 0.1248 1.1939 0.068 Uiso 1 calc R
C19 C 0.08128(14) 0.0524(2) 0.83763(14) 0.0549(4) Uani 1 d .
H19 H 0.0611 0.0306 0.8968 0.066 Uiso 1 calc R
C17 C 0.05715(15) 0.0096(2) 0.65735(15) 0.0614(5) Uani 1 d .
H17 H 0.0225 -0.0420 0.5953 0.074 Uiso 1 calc R
C18 C 0.02801(16) -0.0220(2) 0.74550(16) 0.0643(5) Uani 1 d .
H18 H -0.0277 -0.0936 0.7427 0.077 Uiso 1 calc R

loop_
_atom_site_aniso_label
_atom_site_aniso_U_11
_atom_site_aniso_U_22
_atom_site_aniso_U_33
_atom_site_aniso_U_23
_atom_site_aniso_U_13
_atom_site_aniso_U_12
N1 0.0407(6) 0.0332(6) 0.0387(6) -0.0011(5) 0.0149(5) -0.0011(5)
C2 0.0427(7) 0.0308(6) 0.0382(7) -0.0021(5) 0.0203(6) 0.0004(5)
C3 0.0435(7) 0.0375(7) 0.0358(7) -0.0007(5) 0.0188(6) 0.0020(6)
O21 0.0560(7) 0.0673(8) 0.0438(6) -0.0045(5) 0.0245(5) -0.0126(6)
C9 0.0423(8) 0.0370(7) 0.0525(8) -0.0102(6) 0.0198(6) -0.0034(6)
C15 0.0342(7) 0.0378(7) 0.0407(7) 0.0005(6) 0.0117(5) 0.0040(5)
C14 0.0406(7) 0.0324(7) 0.0436(8) -0.0062(5) 0.0151(6) -0.0005(5)
C8 0.0485(8) 0.0396(8) 0.0590(9) -0.0044(7) 0.0270(7) -0.0100(6)
C7 0.0496(8) 0.0356(7) 0.0480(8) -0.0013(6) 0.0268(7) -0.0034(6)
C13 0.0510(9) 0.0409(8) 0.0475(8) -0.0008(6) 0.0118(7) -0.0018(6)
C6 0.0663(10) 0.0462(8) 0.0528(9) 0.0061(7) 0.0299(8) -0.0098(7)
C10 0.0427(8) 0.0479(9) 0.0707(11) -0.0110(8) 0.0153(8) -0.0061(7)
C4 0.0534(9) 0.0502(8) 0.0378(7) 0.0048(6) 0.0167(6) 0.0028(7)
C16 0.0413(8) 0.0554(9) 0.0444(8) -0.0048(7) 0.0091(6) -0.0012(7)
C20 0.0383(7) 0.0427(7) 0.0452(8) 0.0041(6) 0.0150(6) 0.0025(6)
C5 0.0720(11) 0.0535(9) 0.0452(8) 0.0146(7) 0.0236(8) -0.0008(8)
C11 0.0444(9) 0.0556(10) 0.0677(11) -0.0098(8) 0.0017(8) 0.0013(7)
C12 0.0577(10) 0.0495(9) 0.0536(9) -0.0009(7) 0.0067(8) 0.0064(8)
C19 0.0453(9) 0.0594(10) 0.0620(10) 0.0115(8) 0.0203(7) -0.0057(7)
C17 0.0472(9) 0.0645(11) 0.0619(11) -0.0113(8) 0.0034(8) -0.0108(8)
C18 0.0447(9) 0.0600(10) 0.0818(12) 0.0028(9) 0.0121(8) -0.0158(8)

loop_
_atom_type_symbol
_atom_type_description
_atom_type_scat_dispersion_real
_atom_type_scat_dispersion_imag
_atom_type_scat_source
C C 0.0181 0.0091 'International Tables Vol C Tables 4.2.6.8 and 6.1.1.4'
H H 0.0000 0.0000 'International Tables Vol C Tables 4.2.6.8 and 6.1.1.4'
N N 0.0311 0.0180 'International Tables Vol C Tables 4.2.6.8 and 6.1.1.4'
O O 0.0492 0.0322 'International Tables Vol C Tables 4.2.6.8 and 6.1.1.4'

loop_
_exptl_crystal_face_index_h
_exptl_crystal_face_index_k
_exptl_crystal_face_index_l
_exptl_crystal_face_perp_dist
2 0 -9 0.1146
1 6 2 0.1263
3 0 6 0.0921
7 2 0 0.0675
-6 -3 -1 0.0909
-2 -6 -1 0.1418
-4 5 3 0.1181
3 0 -9 0.1063
-7 0 6 0.0748
5 -4 1 0.1078
7 -1 1 0.0676
8 0 -4 0.0804
-7 1 1 0.0466
-2 6 0 0.1529
-2 0 9 0.1146
0 -1 -8 0.1285

loop_
_geom_angle_atom_site_label_1
_geom_angle_atom_site_label_2
_geom_angle_atom_site_label_3
_geom_angle
C2 N1 C14 119.85(12)
N1 C2 C3 119.28(12)
N1 C2 C7 121.43(13)
C3 C2 C7 119.29(13)
C2 C3 C15 123.59(12)
C4 C3 C2 117.92(13)
C4 C3 C15 118.38(14)
C20 O21 H21 109.5
C8 C9 C14 117.30(14)
C8 C9 C10 124.28(15)
C10 C9 C14 118.41(15)
C16 C15 C3 118.22(13)
C16 C15 C20 117.65(14)
C20 C15 C3 123.97(13)
N1 C14 C9 122.21(14)
N1 C14 C13 118.93(13)
C13 C14 C9 118.85(14)
C9 C8 H8 119.3
C9 C8 C7 121.31(14)
C7 C8 H8 119.3
C8 C7 C2 117.80(14)
C8 C7 C6 122.84(14)
C6 C7 C2 119.35(15)
C14 C13 H13 119.8
C12 C13 C14 120.32(16)
C12 C13 H13 119.8
C7 C6 H6 119.8
C5 C6 C7 120.50(15)
C5 C6 H6 119.8
C9 C10 H10 119.6
C11 C10 C9 120.83(16)
C11 C10 H10 119.6
C3 C4 H4 118.7
C3 C4 C5 122.65(15)
C5 C4 H4 118.7
C15 C16 H16 119.1
C17 C16 C15 121.86(16)
C17 C16 H16 119.1
O21 C20 C15 122.58(13)
O21 C20 C19 117.38(14)
C19 C20 C15 119.99(15)
C6 C5 C4 120.21(15)
C6 C5 H5 119.9
C4 C5 H5 119.9
C10 C11 H11 119.8
C10 C11 C12 120.46(16)
C12 C11 H11 119.8
C13 C12 C11 121.12(17)
C13 C12 H12 119.4
C11 C12 H12 119.4
C20 C19 H19 119.6
C18 C19 C20 120.87(16)
C18 C19 H19 119.6
C16 C17 H17 120.2
C18 C17 C16 119.53(16)
C18 C17 H17 120.2
C19 C18 C17 120.04(16)
C19 C18 H18 120.0
C17 C18 H18 120.0

loop_
_geom_bond_atom_site_label_1
_geom_bond_atom_site_label_2
_geom_bond_distance
N1 C2 1.3453(18)
N1 C14 1.3453(19)
C2 C3 1.433(2)
C2 C7 1.439(2)
C3 C15 1.495(2)
C3 C4 1.372(2)
O21 H21 0.8200
O21 C20 1.3570(19)
C9 C14 1.435(2)
C9 C8 1.386(2)
C9 C10 1.423(2)
C15 C16 1.395(2)
C15 C20 1.404(2)
C14 C13 1.418(2)
C8 H8 0.9300
C8 C7 1.388(2)
C7 C6 1.418(2)
C13 H13 0.9300
C13 C12 1.354(2)
C6 H6 0.9300
C6 C5 1.347(3)
C10 H10 0.9300
C10 C11 1.350(3)
C4 H4 0.9300
C4 C5 1.418(2)
C16 H16 0.9300
C16 C17 1.381(3)
C20 C19 1.388(2)
C5 H5 0.9300
C11 H11 0.9300
C11 C12 1.413(3)
C12 H12 0.9300
C19 H19 0.9300
C19 C18 1.375(3)
C17 H17 0.9300
C17 C18 1.377(3)
C18 H18 0.9300

loop_
_geom_hbond_atom_site_label_D
_geom_hbond_atom_site_label_H
_geom_hbond_atom_site_label_A
_geom_hbond_distance_DH
_geom_hbond_distance_HA
_geom_hbond_distance_DA
_geom_hbond_angle_DHA
O21 H21 N1 0.82 1.88 2.6558(16) 156.6

loop_
_geom_torsion_atom_site_label_1
_geom_torsion_atom_site_label_2
_geom_torsion_atom_site_label_3
_geom_torsion_atom_site_label_4
_geom_torsion
N1 C2 C3 C15 -5.5(2)
N1 C2 C3 C4 178.29(12)
N1 C2 C7 C8 2.6(2)
N1 C2 C7 C6 -177.70(13)
N1 C14 C13 C12 178.44(14)
C2 N1 C14 C9 0.9(2)
C2 N1 C14 C13 -178.50(13)
C2 C3 C15 C16 -134.83(15)
C2 C3 C15 C20 49.8(2)
C2 C3 C4 C5 0.3(2)
C2 C7 C6 C5 -1.5(2)
C3 C2 C7 C8 -176.58(13)
C3 C2 C7 C6 3.2(2)
C3 C15 C16 C17 -174.51(15)
C3 C15 C20 O21 -5.0(2)
C3 C15 C20 C19 172.74(14)
C3 C4 C5 C6 1.3(3)
O21 C20 C19 C18 179.99(16)
C9 C14 C13 C12 -0.9(2)
C9 C8 C7 C2 0.2(2)
C9 C8 C7 C6 -179.49(14)
C9 C10 C11 C12 -0.5(3)
C15 C3 C4 C5 -176.04(14)
C15 C16 C17 C18 0.9(3)
C15 C20 C19 C18 2.2(3)
C14 N1 C2 C3 176.06(12)
C14 N1 C2 C7 -3.08(19)
C14 C9 C8 C7 -2.3(2)
C14 C9 C10 C11 0.7(2)
C14 C13 C12 C11 1.2(3)
C8 C9 C14 N1 1.8(2)
C8 C9 C14 C13 -178.81(13)
C8 C9 C10 C11 179.41(16)
C8 C7 C6 C5 178.20(16)
C7 C2 C3 C15 173.63(12)
C7 C2 C3 C4 -2.55(19)
C7 C6 C5 C4 -0.7(3)
C10 C9 C14 N1 -179.39(13)
C10 C9 C14 C13 0.0(2)
C10 C9 C8 C7 179.00(15)
C10 C11 C12 C13 -0.5(3)
C4 C3 C15 C16 41.34(19)
C4 C3 C15 C20 -134.00(15)
C16 C15 C20 O21 179.68(13)
C16 C15 C20 C19 -2.6(2)
C16 C17 C18 C19 -1.4(3)
C20 C15 C16 C17 1.1(2)
C20 C19 C18 C17 -0.1(3)

loop_
_exptl_oxdiff_crystal_face_indexfrac_h
_exptl_oxdiff_crystal_face_indexfrac_k
_exptl_oxdiff_crystal_face_indexfrac_l
_exptl_oxdiff_crystal_face_x
_exptl_oxdiff_crystal_face_y
_exptl_oxdiff_crystal_face_z
2.0000 -0.0000 -9.0000 0.0870 0.2974 0.9853
1.0000 6.0000 2.0000 0.2340 -1.0381 0.0361
3.0000 -0.0000 6.0000 0.5148 -0.1927 -0.7609
7.0000 2.0000 -0.0000 0.9462 -0.3157 -0.0716
-6.0000 -3.0000 -1.0000 -0.8441 0.5120 0.1141
-2.0000 -6.0000 -1.0000 -0.3465 1.0041 -0.1269
-4.0000 5.0000 3.0000 -0.4177 -0.9150 -0.0069
3.0000 -0.0000 -9.0000 0.2192 0.2987 0.9613
-7.0000 0.0000 6.0000 -0.8071 -0.2055 -0.5207
5.0000 -4.0000 1.0000 0.6391 0.6229 -0.4281
7.0000 -1.0000 1.0000 0.9347 0.1385 -0.3312
8.0000 -0.0000 -4.0000 0.9787 0.1413 0.2671
-7.0000 1.0000 1.0000 -0.8953 -0.2040 0.1016
-2.0000 6.0000 -0.0000 -0.2020 -0.9764 0.3378
-2.0000 0.0000 9.0000 -0.0870 -0.2974 -0.9853
-0.0000 -1.0000 -8.0000 -0.1681 0.4244 0.8702
